data_1553537
loop_
_publ_author_name
'Mahmood, Qaiser'
'Yue, Erlin'
'Zhang, Wenjuan'
'Solan, Gregory A.'
'Liang, Tongling'
'Sun, Wen-Hua'

_publ_section_title
;
 Bisimino-functionalized dibenzo[a,c]acridines as highly conjugated pincer
 frameworks for palladium(ii): synthesis, characterization and catalytic
 performance in Heck coupling
;
_journal_issue 12
_journal_name_full 'Organic Chemistry Frontiers'
_journal_page_first 1668
_journal_paper_doi 10.1039/C6QO00469E
_journal_volume 3
_journal_year 2016
_chemical_formula_moiety 'C32 H23 Cl N2 O Pd, C H2 Cl2'
_chemical_formula_sum 'C33 H25 Cl3 N2 O Pd'
_chemical_formula_weight 678.30
_space_group_crystal_system monoclinic
_space_group_IT_number 14
_space_group_name_Hall '-P 2ybc'
_space_group_name_H-M_alt 'P 1 21/c 1'
_atom_sites_solution_hydrogens geom
_atom_sites_solution_primary direct
_atom_sites_solution_secondary difmap
_audit_creation_date 2016-06-21
_audit_creation_method
;
Olex2 1.2
(compiled 2016.02.19 svn.r3266 for OlexSys, GUI svn.r5155)
;
_audit_update_record
;
2016-07-27 deposited with the CCDC.
2016-09-27 downloaded from the CCDC.
;
_cell_angle_alpha 90.00
_cell_angle_beta 113.15(3)
_cell_angle_gamma 90.00
_cell_formula_units_Z 4
_cell_length_a 11.611(2)
_cell_length_b 19.188(4)
_cell_length_c 13.466(3)
_cell_measurement_reflns_used 8526
_cell_measurement_temperature 173.1500
_cell_measurement_theta_max 27.4848
_cell_measurement_theta_min 1.6455
_cell_volume 2758.5(11)
_computing_cell_refinement 'CrystalClear (Rigaku Inc., 2007)'
_computing_data_collection 'CrystalClear (Rigaku Inc., 2007)'
_computing_data_reduction 'CrystalClear (Rigaku Inc., 2007)'
_computing_molecular_graphics 'Olex2 (Dolomanov et al., 2009)'
_computing_publication_material 'Olex2 (Dolomanov et al., 2009)'
_computing_structure_refinement 'ShelXL (Sheldrick, 2015)'
_computing_structure_solution
;
????
;
_diffrn_ambient_temperature 173.1500
_diffrn_detector_area_resol_mean 28.5714
_diffrn_measured_fraction_theta_full 0.987
_diffrn_measured_fraction_theta_max 0.987
_diffrn_measurement_details
;
scan:
	Number of images: 360
	           Slice: -110.0000 - 70.0000
	     Image width: 0.5000
	        Exp time: 5.0000
	   Rotation axis: Omega
	           Omega: 0.0000
	             Chi: 45.0000
	             Phi: 270.0000
	             XTD: 45.0951
	          2theta: -20.0130
scan:
	Number of images: 298
	           Slice: -80.0000 - 69.0000
	     Image width: 0.5000
	        Exp time: 5.0000
	   Rotation axis: Omega
	           Omega: 0.0000
	             Chi: 45.0000
	             Phi: 90.0000
	             XTD: 45.0951
	          2theta: -20.0130
;
_diffrn_measurement_device
;
Saturn724+ (2x2 bin mode)
;
_diffrn_measurement_device_details
;
AFC10: Fixed Chi 2 circle
;
_diffrn_measurement_device_type 'Bruker P4'
_diffrn_orient_matrix_type d*Trek
_diffrn_orient_matrix_UB_11 0.0853
_diffrn_orient_matrix_UB_12 -0.0094
_diffrn_orient_matrix_UB_13 -0.0375
_diffrn_orient_matrix_UB_21 -0.0070
_diffrn_orient_matrix_UB_22 -0.0515
_diffrn_orient_matrix_UB_23 -0.0030
_diffrn_orient_matrix_UB_31 -0.0000
_diffrn_orient_matrix_UB_32 0.0048
_diffrn_orient_matrix_UB_33 -0.0807
_diffrn_radiation_detector CCD
_diffrn_radiation_type MoK\a
_diffrn_radiation_wavelength 0.71073
_diffrn_reflns_av_R_equivalents 0.0262
_diffrn_reflns_av_unetI/netI 0.0250
_diffrn_reflns_limit_h_max 15
_diffrn_reflns_limit_h_min -14
_diffrn_reflns_limit_k_max 24
_diffrn_reflns_limit_k_min -24
_diffrn_reflns_limit_l_max 17
_diffrn_reflns_limit_l_min -17
_diffrn_reflns_number 19114
_diffrn_reflns_theta_full 27.48
_diffrn_reflns_theta_max 27.48
_diffrn_reflns_theta_min 2.24
_diffrn_source 'Sealed Tube'
_diffrn_source_current 30.0000
_diffrn_source_power 1.5000
_diffrn_source_voltage 50.0000
_exptl_absorpt_coefficient_mu 0.995
_exptl_absorpt_correction_T_max 1.0000
_exptl_absorpt_correction_T_min 0.7964
_exptl_crystal_colour yellow
_exptl_crystal_colour_primary yellow
_exptl_crystal_density_diffrn 1.633
_exptl_crystal_density_method 'not measured'
_exptl_crystal_description block
_exptl_crystal_F_000 1368.0
_exptl_crystal_size_max 0.328
_exptl_crystal_size_mid 0.214
_exptl_crystal_size_min 0.128
_refine_diff_density_max 1.021
_refine_diff_density_min -0.842
_refine_diff_density_rms 0.076
_refine_ls_extinction_method none
_refine_ls_goodness_of_fit_ref 1.107
_refine_ls_hydrogen_treatment constr
_refine_ls_matrix_type full
_refine_ls_number_parameters 364
_refine_ls_number_reflns 6237
_refine_ls_number_restraints 0
_refine_ls_restrained_S_all 1.107
_refine_ls_R_factor_all 0.0392
_refine_ls_R_factor_gt 0.0369
_refine_ls_shift/su_max 0.001
_refine_ls_shift/su_mean 0.000
_refine_ls_structure_factor_coef Fsqd
_refine_ls_weighting_details 'calc w=1/[\s^2^(Fo^2^)+(0.0299P)^2^+4.5904P] where P=(Fo^2^+2Fc^2^)/3'
_refine_ls_weighting_scheme calc
_refine_ls_wR_factor_gt 0.0834
_refine_ls_wR_factor_ref 0.0850
_reflns_number_gt 5993
_reflns_number_total 6237
_reflns_threshold_expression >2sigma(I)
_cod_data_source_file c6qo00469e2.cif
_cod_data_source_block Pd3
_cod_original_cell_volume 2758.5(10)
_cod_database_code 1553537
_diffrn_number_total 6451
_olex2_refinement_description
;
1. Fixed Uiso
 At 1.2 times of:
  All C(H) groups, All C(H,H) groups
 At 1.5 times of:
  All C(H,H,H) groups
2.a Secondary CH2 refined with riding coordinates:
 C33(H33A,H33B)
2.b Aromatic/amide H refined with riding coordinates:
 C32(H32), C8(H8), C3(H3), C26(H26), C10(H10), C7(H7), C4(H4), C2(H2),
 C28(H28), C27(H27), C9(H9), C16(H16), C17(H17), C15(H15)
2.c Idealised Me refined as rotating group:
 C23(H23A,H23B,H23C), C31(H31A,H31B,H31C), C30(H30A,H30B,H30C)
;
_olex2_submission_special_instructions 'No special instructions were received'

loop_
_space_group_symop_id
_space_group_symop_operation_xyz
1 'x, y, z'
2 '-x, y+1/2, -z+1/2'
3 '-x, -y, -z'
4 'x, -y-1/2, z-1/2'

loop_
_atom_site_label
_atom_site_type_symbol
_atom_site_fract_x
_atom_site_fract_y
_atom_site_fract_z
_atom_site_U_iso_or_equiv
_atom_site_adp_type
_atom_site_occupancy
_atom_site_calc_flag
_atom_site_refinement_flags_posn
Pd1 Pd 0.214174(18) 0.422474(10) 0.430988(14) 0.02090(7) Uani 1 d .
Cl1 Cl 0.25353(7) 0.31171(3) 0.38610(5) 0.03046(15) Uani 1 d .
C12 C 0.1789(2) 0.57535(13) 0.6434(2) 0.0221(5) Uani 1 d .
N1 N 0.16896(19) 0.51408(11) 0.48151(16) 0.0206(4) Uani 1 d .
C18 C 0.0723(2) 0.56880(14) 0.3018(2) 0.0238(5) Uani 1 d .
C11 C 0.2358(2) 0.57566(14) 0.7624(2) 0.0247(5) Uani 1 d .
N2 N 0.1778(2) 0.46389(11) 0.27629(16) 0.0228(4) Uani 1 d .
O1 O 0.0727(3) 0.74836(12) 0.60771(18) 0.0470(6) Uani 1 d .
C19 C 0.1035(2) 0.56763(13) 0.41692(19) 0.0209(5) Uani 1 d .
C1 C 0.2682(2) 0.39726(14) 0.5851(2) 0.0245(5) Uani 1 d .
C14 C 0.0635(2) 0.62425(13) 0.4647(2) 0.0234(5) Uani 1 d .
C21 C 0.2562(2) 0.45377(13) 0.6475(2) 0.0233(5) Uani 1 d .
C32 C 0.0607(3) 0.68791(16) 0.6259(2) 0.0316(6) Uani 1 d .
H32 H 0.0215 0.6777 0.6726 0.038 Uiso 1 calc R
C13 C 0.1047(2) 0.62811(13) 0.5785(2) 0.0234(5) Uani 1 d .
C24 C 0.2314(3) 0.42571(13) 0.2118(2) 0.0241(5) Uani 1 d .
C20 C 0.2005(2) 0.51647(13) 0.58969(19) 0.0210(5) Uani 1 d .
C8 C 0.3382(3) 0.57424(18) 0.9891(2) 0.0367(7) Uani 1 d .
H8 H 0.3681 0.5733 1.0641 0.044 Uiso 1 calc R
C3 C 0.3590(3) 0.33158(16) 0.7515(2) 0.0354(7) Uani 1 d .
H3 H 0.3935 0.2902 0.7865 0.042 Uiso 1 calc R
C22 C 0.1258(2) 0.52335(14) 0.2414(2) 0.0252(5) Uani 1 d .
C5 C 0.2933(2) 0.45015(15) 0.7599(2) 0.0261(5) Uani 1 d .
C6 C 0.2845(2) 0.51277(15) 0.8189(2) 0.0260(5) Uani 1 d .
C25 C 0.1551(3) 0.37988(14) 0.1325(2) 0.0264(5) Uani 1 d .
C26 C 0.2095(3) 0.34322(15) 0.0728(2) 0.0322(6) Uani 1 d .
H26 H 0.1606 0.3132 0.0184 0.039 Uiso 1 calc R
C10 C 0.2495(3) 0.63726(16) 0.8224(2) 0.0316(6) Uani 1 d .
H10 H 0.2243 0.6794 0.7862 0.038 Uiso 1 calc R
C7 C 0.3320(3) 0.51373(17) 0.9325(2) 0.0333(6) Uani 1 d .
H7 H 0.3599 0.4723 0.9703 0.040 Uiso 1 calc R
C4 C 0.3456(3) 0.38699(16) 0.8108(2) 0.0330(6) Uani 1 d .
H4 H 0.3713 0.3827 0.8852 0.040 Uiso 1 calc R
C23 C 0.1176(3) 0.55172(16) 0.1336(2) 0.0355(7) Uani 1 d .
H23A H 0.0330 0.5477 0.0814 0.053 Uiso 1 calc GR
H23B H 0.1723 0.5256 0.1096 0.053 Uiso 1 calc GR
H23C H 0.1422 0.5998 0.1416 0.053 Uiso 1 calc GR
C29 C 0.3578(3) 0.43474(15) 0.2335(2) 0.0297(6) Uani 1 d .
C2 C 0.3218(3) 0.33634(15) 0.6392(2) 0.0298(6) Uani 1 d .
H2 H 0.3330 0.2985 0.6008 0.036 Uiso 1 calc R
C28 C 0.4090(3) 0.39596(16) 0.1732(3) 0.0365(7) Uani 1 d .
H28 H 0.4936 0.4005 0.1870 0.044 Uiso 1 calc R
C27 C 0.3356(3) 0.35097(16) 0.0935(3) 0.0374(7) Uani 1 d .
H27 H 0.3708 0.3258 0.0534 0.045 Uiso 1 calc R
C9 C 0.2995(3) 0.63669(18) 0.9339(2) 0.0371(7) Uani 1 d .
H9 H 0.3073 0.6781 0.9719 0.044 Uiso 1 calc R
C16 C -0.0543(3) 0.67337(15) 0.2884(2) 0.0299(6) Uani 1 d .
H16 H -0.1096 0.7065 0.2448 0.036 Uiso 1 calc R
C17 C -0.0075(3) 0.62105(15) 0.2425(2) 0.0293(6) Uani 1 d .
H17 H -0.0313 0.6213 0.1680 0.035 Uiso 1 calc R
C15 C -0.0185(3) 0.67562(14) 0.3971(2) 0.0273(5) Uani 1 d .
H15 H -0.0479 0.7112 0.4279 0.033 Uiso 1 calc R
C31 C 0.0210(3) 0.36871(16) 0.1158(2) 0.0321(6) Uani 1 d .
H31A H 0.0174 0.3428 0.1755 0.048 Uiso 1 calc GR
H31B H -0.0211 0.3432 0.0501 0.048 Uiso 1 calc GR
H31C H -0.0193 0.4130 0.1111 0.048 Uiso 1 calc GR
C30 C 0.4371(3) 0.48443(18) 0.3194(3) 0.0417(7) Uani 1 d .
H30A H 0.4163 0.5315 0.2944 0.062 Uiso 1 calc GR
H30B H 0.5240 0.4760 0.3349 0.062 Uiso 1 calc GR
H30C H 0.4217 0.4776 0.3838 0.062 Uiso 1 calc GR
Cl2 Cl 0.38425(11) 0.81757(7) 1.06406(12) 0.0835(4) Uani 1 d .
Cl3 Cl 0.33458(13) 0.81990(6) 0.83352(12) 0.0856(4) Uani 1 d .
C33 C 0.4301(5) 0.8429(4) 0.9624(5) 0.127(3) Uani 1 d .
H33A H 0.4385 0.8933 0.9650 0.152 Uiso 1 calc R
H33B H 0.5126 0.8236 0.9778 0.152 Uiso 1 calc R

loop_
_atom_site_aniso_label
_atom_site_aniso_U_11
_atom_site_aniso_U_22
_atom_site_aniso_U_33
_atom_site_aniso_U_23
_atom_site_aniso_U_13
_atom_site_aniso_U_12
Pd1 0.02226(11) 0.01791(10) 0.02051(10) 0.00092(7) 0.00623(7) 0.00047(7)
Cl1 0.0371(4) 0.0205(3) 0.0288(3) -0.0025(2) 0.0075(3) 0.0022(3)
C12 0.0206(11) 0.0238(12) 0.0217(11) 0.0013(9) 0.0081(9) -0.0028(10)
N1 0.0199(10) 0.0206(10) 0.0202(9) 0.0010(8) 0.0068(8) 0.0006(8)
C18 0.0241(12) 0.0240(12) 0.0215(11) 0.0016(9) 0.0069(10) 0.0002(10)
C11 0.0221(12) 0.0293(14) 0.0220(12) -0.0013(10) 0.0080(10) -0.0043(10)
N2 0.0251(10) 0.0219(10) 0.0204(9) -0.0004(8) 0.0079(8) -0.0007(9)
O1 0.0735(17) 0.0286(11) 0.0351(11) -0.0021(9) 0.0172(11) 0.0114(11)
C19 0.0196(11) 0.0202(12) 0.0217(11) 0.0028(9) 0.0069(9) -0.0012(9)
C1 0.0243(12) 0.0227(12) 0.0243(12) 0.0042(10) 0.0071(10) -0.0002(10)
C14 0.0228(12) 0.0222(12) 0.0242(12) 0.0021(9) 0.0083(10) -0.0008(10)
C21 0.0218(12) 0.0213(12) 0.0245(12) 0.0030(9) 0.0069(10) -0.0026(10)
C32 0.0330(14) 0.0341(15) 0.0254(12) -0.0008(11) 0.0091(11) 0.0085(12)
C13 0.0240(12) 0.0221(12) 0.0262(12) -0.0003(10) 0.0120(10) -0.0003(10)
C24 0.0297(13) 0.0216(12) 0.0229(11) 0.0016(9) 0.0123(10) 0.0018(10)
C20 0.0201(11) 0.0214(12) 0.0202(11) 0.0025(9) 0.0066(9) -0.0020(9)
C8 0.0333(15) 0.0528(19) 0.0217(13) -0.0034(12) 0.0082(11) -0.0061(14)
C3 0.0386(16) 0.0311(15) 0.0322(14) 0.0140(12) 0.0092(12) 0.0095(13)
C22 0.0267(13) 0.0248(13) 0.0215(11) 0.0012(9) 0.0069(10) -0.0006(10)
C5 0.0252(13) 0.0291(14) 0.0223(12) 0.0043(10) 0.0075(10) -0.0008(11)
C6 0.0232(12) 0.0316(14) 0.0221(12) 0.0018(10) 0.0078(10) -0.0042(11)
C25 0.0340(14) 0.0245(13) 0.0214(11) 0.0029(10) 0.0115(10) -0.0028(11)
C26 0.0486(17) 0.0229(13) 0.0275(13) 0.0001(10) 0.0174(12) -0.0021(12)
C10 0.0309(14) 0.0328(15) 0.0301(13) -0.0026(11) 0.0109(11) -0.0017(12)
C7 0.0324(14) 0.0413(17) 0.0238(13) 0.0047(11) 0.0085(11) -0.0024(13)
C4 0.0345(15) 0.0358(16) 0.0249(13) 0.0100(11) 0.0076(11) 0.0032(13)
C23 0.0509(18) 0.0335(15) 0.0256(13) 0.0058(11) 0.0186(13) 0.0075(14)
C29 0.0280(13) 0.0283(14) 0.0340(14) 0.0033(11) 0.0136(11) -0.0008(11)
C2 0.0347(14) 0.0233(13) 0.0292(13) 0.0052(10) 0.0100(11) 0.0032(11)
C28 0.0362(16) 0.0334(16) 0.0476(17) 0.0091(13) 0.0247(14) 0.0035(13)
C27 0.060(2) 0.0253(14) 0.0413(16) 0.0051(12) 0.0352(15) 0.0068(14)
C9 0.0381(16) 0.0424(17) 0.0290(14) -0.0121(12) 0.0114(12) -0.0066(14)
C16 0.0300(14) 0.0265(14) 0.0288(13) 0.0067(10) 0.0070(11) 0.0055(11)
C17 0.0322(14) 0.0285(14) 0.0241(12) 0.0044(10) 0.0078(11) 0.0031(12)
C15 0.0273(13) 0.0230(13) 0.0307(13) 0.0011(10) 0.0104(11) 0.0037(11)
C31 0.0342(15) 0.0352(15) 0.0232(12) -0.0002(11) 0.0074(11) -0.0055(12)
C30 0.0308(15) 0.0409(18) 0.0510(19) -0.0044(14) 0.0137(14) -0.0077(14)
Cl2 0.0566(6) 0.0813(8) 0.1138(10) -0.0403(8) 0.0348(7) -0.0019(6)
Cl3 0.0741(8) 0.0513(6) 0.1075(10) -0.0009(6) 0.0101(7) -0.0098(6)
C33 0.067(3) 0.167(7) 0.100(4) 0.059(5) -0.018(3) -0.049(4)

loop_
_atom_type_symbol
_atom_type_description
_atom_type_scat_dispersion_real
_atom_type_scat_dispersion_imag
_atom_type_scat_source
C C 0.0033 0.0016 'International Tables Vol C Tables 4.2.6.8 and 6.1.1.4'
H H 0.0000 0.0000 'International Tables Vol C Tables 4.2.6.8 and 6.1.1.4'
N N 0.0061 0.0033 'International Tables Vol C Tables 4.2.6.8 and 6.1.1.4'
O O 0.0106 0.0060 'International Tables Vol C Tables 4.2.6.8 and 6.1.1.4'
Cl Cl 0.1484 0.1585 'International Tables Vol C Tables 4.2.6.8 and 6.1.1.4'
Pd Pd -0.9988 1.0072 'International Tables Vol C Tables 4.2.6.8 and 6.1.1.4'

loop_
_geom_angle_atom_site_label_1
_geom_angle_atom_site_label_2
_geom_angle_atom_site_label_3
_geom_angle
N1 Pd1 Cl1 172.84(6)
N1 Pd1 N2 91.55(8)
N2 Pd1 Cl1 94.11(6)
C1 Pd1 Cl1 92.05(8)
C1 Pd1 N1 82.94(10)
C1 Pd1 N2 170.18(10)
C13 C12 C11 125.6(2)
C13 C12 C20 116.7(2)
C20 C12 C11 117.7(2)
C19 N1 Pd1 126.20(16)
C20 N1 Pd1 113.19(16)
C20 N1 C19 120.4(2)
C19 C18 C22 126.6(2)
C17 C18 C19 117.2(2)
C17 C18 C22 116.0(2)
C6 C11 C12 119.6(2)
C10 C11 C12 122.0(2)
C10 C11 C6 118.4(2)
C24 N2 Pd1 115.74(16)
C22 N2 Pd1 125.17(18)
C22 N2 C24 118.5(2)
N1 C19 C18 122.4(2)
N1 C19 C14 118.8(2)
C14 C19 C18 118.8(2)
C21 C1 Pd1 111.82(18)
C2 C1 Pd1 130.4(2)
C2 C1 C21 117.6(2)
C13 C14 C19 119.7(2)
C13 C14 C15 120.8(2)
C15 C14 C19 119.5(2)
C1 C21 C20 116.6(2)
C5 C21 C1 122.9(2)
C5 C21 C20 120.4(2)
O1 C32 C13 124.4(3)
C12 C13 C14 120.2(2)
C12 C13 C32 121.3(2)
C14 C13 C32 118.4(2)
C25 C24 N2 118.9(2)
C29 C24 N2 118.5(2)
C29 C24 C25 122.6(3)
C12 C20 C21 121.5(2)
N1 C20 C12 123.3(2)
N1 C20 C21 115.2(2)
C7 C8 C9 119.8(3)
C4 C3 C2 121.2(3)
C18 C22 C23 115.5(2)
N2 C22 C18 123.8(2)
N2 C22 C23 120.7(2)
C21 C5 C6 119.1(2)
C21 C5 C4 117.3(3)
C4 C5 C6 123.4(2)
C11 C6 C5 120.3(2)
C7 C6 C11 118.3(3)
C7 C6 C5 121.2(3)
C24 C25 C31 120.9(2)
C26 C25 C24 117.7(3)
C26 C25 C31 121.4(3)
C27 C26 C25 120.8(3)
C9 C10 C11 121.6(3)
C8 C7 C6 121.7(3)
C3 C4 C5 120.6(3)
C24 C29 C28 117.9(3)
C24 C29 C30 121.2(3)
C28 C29 C30 120.9(3)
C1 C2 C3 120.4(3)
C27 C28 C29 120.9(3)
C28 C27 C26 120.2(3)
C10 C9 C8 119.9(3)
C15 C16 C17 119.6(2)
C18 C17 C16 123.6(2)
C16 C15 C14 120.8(3)
Cl3 C33 Cl2 117.0(3)

loop_
_geom_bond_atom_site_label_1
_geom_bond_atom_site_label_2
_geom_bond_distance
Pd1 Cl1 2.3039(8)
Pd1 N1 2.027(2)
Pd1 N2 2.111(2)
Pd1 C1 1.978(3)
C12 C11 1.473(3)
C12 C13 1.393(4)
C12 C20 1.416(4)
N1 C19 1.368(3)
N1 C20 1.356(3)
C18 C19 1.447(3)
C18 C22 1.486(4)
C18 C17 1.386(4)
C11 C6 1.420(4)
C11 C10 1.406(4)
N2 C24 1.450(3)
N2 C22 1.290(3)
O1 C32 1.205(4)
C19 C14 1.430(4)
C1 C21 1.412(4)
C1 C2 1.388(4)
C14 C13 1.416(3)
C14 C15 1.423(4)
C21 C20 1.441(3)
C21 C5 1.404(3)
C32 C13 1.498(4)
C24 C25 1.398(4)
C24 C29 1.390(4)
C8 C7 1.375(4)
C8 C9 1.388(5)
C3 C4 1.375(4)
C3 C2 1.402(4)
C22 C23 1.517(4)
C5 C6 1.466(4)
C5 C4 1.407(4)
C6 C7 1.408(4)
C25 C26 1.393(4)
C25 C31 1.499(4)
C26 C27 1.386(5)
C10 C9 1.380(4)
C29 C28 1.395(4)
C29 C30 1.502(4)
C28 C27 1.380(5)
C16 C17 1.396(4)
C16 C15 1.356(4)
Cl2 C33 1.723(7)
Cl3 C33 1.710(6)
